data_2023468
loop_
_publ_author_name
'Palakshamurthy, B. S.'
'Anil Kumar, H.'
'Devarajegowda, H. C.'
'Srinivasa, H. T.'
'Harish Kumar, M.'

_publ_section_title
;
 Synthesis and structure of 4-bromo-2-chloro-phenyl
 4'-meth-oxy-[1,1'-biphen-yl]-4-carboxyl-ate featuring short
 halogen&#x22ef;oxygen contacts.
;
_journal_coeditor_code HB8126
_journal_issue 'Pt 5'
_journal_name_full 'Acta crystallographica. Section E, Crystallographic communications'
_journal_page_first 364
_journal_page_last 367
_journal_paper_doi 10.1107/S2056989025002658
_journal_volume 81
_journal_year 2025
_chemical_absolute_configuration ad
_chemical_formula_iupac 'C20 H14 Br Cl O3'
_chemical_formula_moiety 'C20 H14 Br Cl O3'
_chemical_formula_sum 'C20 H14 Br Cl O3'
_chemical_formula_weight 417.67
_chemical_name_systematic
;
4-Bromo-2-chlorophenyl 4'-methoxy-[1,1'-biphenyl]-4-carboxylate
;
_space_group_crystal_system orthorhombic
_space_group_IT_number 19
_space_group_name_Hall 'P 2ac 2ab'
_space_group_name_H-M_alt 'P 21 21 21'
_atom_sites_solution_hydrogens geom
_atom_sites_solution_primary dual
_atom_sites_solution_secondary difmap
_audit_creation_method SHELXL-2019/3
_cell_angle_alpha 90
_cell_angle_beta 90
_cell_angle_gamma 90
_cell_formula_units_Z 4
_cell_length_a 8.8347(4)
_cell_length_b 9.4124(5)
_cell_length_c 20.5526(11)
_cell_measurement_reflns_used 4264
_cell_measurement_temperature 296(2)
_cell_measurement_theta_max 28.5
_cell_measurement_theta_min 2.5
_cell_volume 1709.07(15)
_computing_cell_refinement
;
SAINT (Bruker, 2017)
;
_computing_data_collection
;
APEX2 and SAINT (Bruker, 2017)
;
_computing_data_reduction
;
<i>SHELXL2018/3</i> (Sheldrick, 2015b)
;
_computing_molecular_graphics
;
Mercury (Macrae <i>et al.</i>,  2020)
;
_computing_structure_refinement
;
<i>SHELXL2019/2</i> (Sheldrick, 20b15)
;
_computing_structure_solution
;
<i>SHELXT 2018/2</i> (Sheldrick, 2015a)
;
_diffrn_ambient_temperature 296(2)
_diffrn_detector_area_resol_mean 1.02
_diffrn_measured_fraction_theta_full 0.999
_diffrn_measured_fraction_theta_max 0.996
_diffrn_measurement_device_type 'Bruker SMART APEXII CCD'
_diffrn_measurement_method \w
_diffrn_radiation_monochromator Graphite
_diffrn_radiation_type MoK\a
_diffrn_radiation_wavelength 0.71073
_diffrn_reflns_av_R_equivalents 0.0526
_diffrn_reflns_av_unetI/netI 0.0370
_diffrn_reflns_limit_h_max 11
_diffrn_reflns_limit_h_min -11
_diffrn_reflns_limit_k_max 11
_diffrn_reflns_limit_k_min -12
_diffrn_reflns_limit_l_max 27
_diffrn_reflns_limit_l_min -27
_diffrn_reflns_number 28805
_diffrn_reflns_theta_full 25.242
_diffrn_reflns_theta_max 28.349
_diffrn_reflns_theta_min 1.982
_diffrn_source 'fine-focus sealed tube'
_exptl_absorpt_coefficient_mu 2.578
_exptl_absorpt_correction_T_max 0.475
_exptl_absorpt_correction_T_min 0.371
_exptl_absorpt_correction_type multi-scan
_exptl_absorpt_process_details
;
(SADABS; Krause <i>et al.</i>,  2015)
;
_exptl_crystal_colour colourless
_exptl_crystal_density_diffrn 1.623
_exptl_crystal_description prism
_exptl_crystal_F_000 840
_exptl_crystal_size_max 0.400
_exptl_crystal_size_mid 0.350
_exptl_crystal_size_min 0.290
_refine_diff_density_max 0.269
_refine_diff_density_min -0.231
_refine_ls_abs_structure_details 'Flack parameter'
_refine_ls_abs_structure_Flack 0.011(8)
_refine_ls_extinction_method none
_refine_ls_goodness_of_fit_ref 1.038
_refine_ls_hydrogen_treatment constr
_refine_ls_matrix_type full
_refine_ls_number_constraints 0
_refine_ls_number_parameters 228
_refine_ls_number_reflns 4264
_refine_ls_number_restraints 0
_refine_ls_restrained_S_all 1.038
_refine_ls_R_factor_all 0.0268
_refine_ls_R_factor_gt 0.0234
_refine_ls_shift/su_max 0.005
_refine_ls_shift/su_mean 0.000
_refine_ls_structure_factor_coef Fsqd
_refine_ls_weighting_details 'w=1/[\s^2^(Fo^2^)+(0.0209P)^2^+0.2511P] where P=(Fo^2^+2Fc^2^)/3'
_refine_ls_weighting_scheme calc
_refine_ls_wR_factor_gt 0.0525
_refine_ls_wR_factor_ref 0.0536
_reflns_number_gt 4012
_reflns_number_total 4264
_reflns_threshold_expression 'I > 2\s(I)'
_cod_data_source_file hb8126.cif
_cod_data_source_block I
_cod_depositor_comments 'Adding full bibliography for 2023468.cif.'
_cod_database_code 2023468
_shelx_space_group_comment
;
The symmetry employed for this shelxl refinement is uniquely defined
by the following loop, which should always be used as a source of
symmetry information in preference to the above space-group names.
They are only intended as comments.
;
_shelx_estimated_absorpt_t_min 0.425
_shelx_estimated_absorpt_t_max 0.522

loop_
_space_group_symop_operation_xyz
'x, y, z'
'-x+1/2, -y, z+1/2'
'-x, y+1/2, -z+1/2'
'x+1/2, -y+1/2, -z'

loop_
_atom_site_type_symbol
_atom_site_label
_atom_site_fract_x
_atom_site_fract_y
_atom_site_fract_z
_atom_site_U_iso_or_equiv
_atom_site_adp_type
_atom_site_calc_flag
_atom_site_occupancy
_atom_site_disorder_assembly
_atom_site_disorder_group
Br Br1 0.36294(3) 0.65415(3) 1.07977(2) 0.02179(8) Uani d 1 . .
Cl Cl1 0.27206(8) 0.77586(8) 0.82023(3) 0.02310(15) Uani d 1 . .
O O1 0.5178(2) 0.5732(2) 0.79614(9) 0.0205(4) Uani d 1 . .
O O2 0.6829(2) 0.7562(2) 0.79511(9) 0.0237(4) Uani d 1 . .
O O3 0.5585(2) 0.6213(2) 0.28240(9) 0.0200(4) Uani d 1 . .
C C1 0.4892(3) 0.5971(3) 0.86220(13) 0.0170(5) Uani d 1 . .
C C2 0.3733(3) 0.6880(3) 0.87978(12) 0.0162(5) Uani d 1 . .
C C3 0.3367(3) 0.7066(3) 0.94475(13) 0.0179(5) Uani d 1 . .
H H3 0.260073 0.768730 0.957100 0.021 Uiso calc 1 . .
C C4 0.4174(3) 0.6301(3) 0.99101(12) 0.0163(5) Uani d 1 . .
C C5 0.5330(3) 0.5395(3) 0.97413(13) 0.0192(6) Uani d 1 . .
H H5 0.586627 0.490548 1.005954 0.023 Uiso calc 1 . .
C C6 0.5685(3) 0.5224(3) 0.90840(13) 0.0200(6) Uani d 1 . .
H H6 0.645518 0.460749 0.895960 0.024 Uiso calc 1 . .
C C7 0.6090(3) 0.6712(3) 0.76569(12) 0.0173(5) Uani d 1 . .
C C8 0.6024(3) 0.6556(3) 0.69402(12) 0.0162(5) Uani d 1 . .
C C9 0.7052(3) 0.7323(3) 0.65671(13) 0.0193(5) Uani d 1 . .
H H9 0.776532 0.789750 0.677077 0.023 Uiso calc 1 . .
C C10 0.7022(3) 0.7237(3) 0.58936(13) 0.0199(5) Uani d 1 . .
H H10 0.772926 0.773917 0.565012 0.024 Uiso calc 1 . .
C C11 0.5936(3) 0.6401(3) 0.55758(12) 0.0137(5) Uani d 1 . .
C C12 0.4918(3) 0.5638(3) 0.59588(12) 0.0181(6) Uani d 1 . .
H H12 0.419557 0.507014 0.575668 0.022 Uiso calc 1 . .
C C13 0.4953(3) 0.5702(3) 0.66334(13) 0.0171(5) Uani d 1 . .
H H13 0.426611 0.517802 0.687867 0.021 Uiso calc 1 . .
C C14 0.5846(3) 0.6327(3) 0.48544(12) 0.0137(5) Uani d 1 . .
C C15 0.6389(3) 0.7435(3) 0.44582(12) 0.0163(5) Uani d 1 . .
H H15 0.682792 0.822772 0.465137 0.020 Uiso calc 1 . .
C C16 0.6283(3) 0.7369(3) 0.37886(12) 0.0172(5) Uani d 1 . .
H H16 0.664628 0.811468 0.353630 0.021 Uiso calc 1 . .
C C17 0.5634(3) 0.6189(3) 0.34898(12) 0.0160(5) Uani d 1 . .
C C18 0.5083(3) 0.5085(3) 0.38685(12) 0.0163(5) Uani d 1 . .
H H18 0.464090 0.429602 0.367308 0.020 Uiso calc 1 . .
C C19 0.5197(3) 0.5164(3) 0.45424(13) 0.0158(5) Uani d 1 . .
H H19 0.482771 0.441679 0.479239 0.019 Uiso calc 1 . .
C C20 0.4945(4) 0.5005(3) 0.25032(13) 0.0238(6) Uani d 1 . .
H H20A 0.509264 0.509222 0.204215 0.036 Uiso calc 1 . .
H H20B 0.388077 0.495699 0.259587 0.036 Uiso calc 1 . .
H H20C 0.543054 0.415659 0.265624 0.036 Uiso calc 1 . .

loop_
_atom_site_aniso_label
_atom_site_aniso_U_11
_atom_site_aniso_U_22
_atom_site_aniso_U_33
_atom_site_aniso_U_12
_atom_site_aniso_U_13
_atom_site_aniso_U_23
Br1 0.03127(14) 0.02241(13) 0.01170(11) -0.00941(12) 0.00389(11) -0.00150(11)
Cl1 0.0232(3) 0.0267(3) 0.0194(3) 0.0006(3) -0.0048(3) 0.0066(3)
O1 0.0279(10) 0.0228(10) 0.0107(9) -0.0050(8) 0.0038(8) 0.0002(8)
O2 0.0236(10) 0.0321(11) 0.0153(9) -0.0082(9) 0.0012(8) -0.0034(8)
O3 0.0248(10) 0.0231(11) 0.0120(9) -0.0039(8) -0.0019(8) 0.0016(7)
C1 0.0160(12) 0.0222(13) 0.0128(12) -0.0036(11) 0.0030(10) -0.0014(10)
C2 0.0160(11) 0.0177(13) 0.0147(11) -0.0027(10) -0.0046(10) 0.0035(9)
C3 0.0180(13) 0.0174(12) 0.0182(12) -0.0007(10) 0.0023(10) -0.0003(10)
C4 0.0190(12) 0.0196(14) 0.0104(11) -0.0076(11) 0.0023(9) 0.0008(10)
C5 0.0181(13) 0.0243(14) 0.0152(13) -0.0012(12) -0.0015(10) 0.0057(11)
C6 0.0173(12) 0.0231(14) 0.0197(14) 0.0030(11) 0.0033(11) 0.0010(11)
C7 0.0150(12) 0.0210(13) 0.0160(11) -0.0002(11) 0.0021(10) 0.0002(10)
C8 0.0161(12) 0.0191(12) 0.0134(11) 0.0003(11) 0.0015(9) -0.0029(11)
C9 0.0179(12) 0.0258(14) 0.0142(12) -0.0077(12) 0.0001(10) -0.0041(11)
C10 0.0192(12) 0.0250(13) 0.0157(14) -0.0067(11) 0.0034(11) 0.0000(11)
C11 0.0143(11) 0.0141(12) 0.0127(11) 0.0015(10) -0.0003(9) -0.0010(10)
C12 0.0163(12) 0.0204(13) 0.0177(13) -0.0028(11) -0.0014(10) -0.0020(10)
C13 0.0163(12) 0.0193(13) 0.0158(13) -0.0041(11) 0.0031(10) 0.0017(10)
C14 0.0124(11) 0.0160(13) 0.0128(11) 0.0036(10) -0.0008(9) 0.0011(10)
C15 0.0167(11) 0.0144(12) 0.0179(12) 0.0008(11) -0.0014(11) -0.0019(9)
C16 0.0173(11) 0.0176(12) 0.0168(12) -0.0012(12) 0.0004(11) 0.0045(9)
C17 0.0151(12) 0.0214(14) 0.0114(12) 0.0030(10) -0.0002(10) -0.0008(9)
C18 0.0177(12) 0.0152(13) 0.0162(13) -0.0005(10) -0.0037(10) -0.0018(10)
C19 0.0161(12) 0.0160(13) 0.0154(12) 0.0010(11) -0.0004(10) 0.0029(10)
C20 0.0287(14) 0.0283(16) 0.0143(13) -0.0021(13) -0.0031(11) -0.0035(11)

loop_
_atom_type_symbol
_atom_type_description
_atom_type_scat_dispersion_real
_atom_type_scat_dispersion_imag
_atom_type_scat_source
C C 0.0033 0.0016 'International Tables Vol C Tables 4.2.6.8 and 6.1.1.4'
H H 0.0000 0.0000 'International Tables Vol C Tables 4.2.6.8 and 6.1.1.4'
Br Br -0.2901 2.4595 'International Tables Vol C Tables 4.2.6.8 and 6.1.1.4'
O O 0.0106 0.0060 'International Tables Vol C Tables 4.2.6.8 and 6.1.1.4'
Cl Cl 0.1484 0.1585 'International Tables Vol C Tables 4.2.6.8 and 6.1.1.4'

loop_
_geom_angle_atom_site_label_1
_geom_angle_atom_site_label_2
_geom_angle_atom_site_label_3
_geom_angle_site_symmetry_1
_geom_angle_site_symmetry_3
_geom_angle
_geom_angle_publ_flag
C7 O1 C1 . . 116.1(2) ?
C17 O3 C20 . . 117.4(2) ?
C6 C1 C2 . . 120.9(2) ?
C6 C1 O1 . 1 119.7(2) ?
C2 C1 O1 . 1 119.1(2) ?
C6 C1 O1 . . 119.7(2) ?
C2 C1 O1 . . 119.1(2) ?
C1 C2 C3 . . 120.2(2) ?
C1 C2 Cl1 . . 119.6(2) ?
C3 C2 Cl1 . . 120.1(2) ?
C2 C3 C4 . . 118.3(2) ?
C2 C3 H3 . . 120.8 ?
C4 C3 H3 . . 120.8 ?
C5 C4 C3 . . 122.0(2) ?
C5 C4 Br1 . . 120.3(2) ?
C3 C4 Br1 . . 117.7(2) ?
C4 C5 C6 . . 118.9(3) ?
C4 C5 H5 . . 120.6 ?
C6 C5 H5 . . 120.6 ?
C1 C6 C5 . . 119.7(3) ?
C1 C6 H6 . . 120.2 ?
C5 C6 H6 . . 120.2 ?
O2 C7 O1 . 1 122.5(2) ?
O2 C7 O1 . . 122.5(2) ?
O2 C7 C8 . . 126.2(2) ?
O1 C7 C8 1 . 111.3(2) ?
O1 C7 C8 . . 111.3(2) ?
C9 C8 C13 . . 119.6(2) ?
C9 C8 C7 . . 118.1(2) ?
C13 C8 C7 . . 122.3(2) ?
C10 C9 C8 . . 120.5(2) ?
C10 C9 H9 . . 119.8 ?
C8 C9 H9 . . 119.8 ?
C9 C10 C11 . . 120.7(2) ?
C9 C10 H10 . . 119.6 ?
C11 C10 H10 . . 119.6 ?
C12 C11 C10 . . 117.9(2) ?
C12 C11 C14 . . 120.3(2) ?
C10 C11 C14 . . 121.9(2) ?
C13 C12 C11 . . 121.8(2) ?
C13 C12 H12 . . 119.1 ?
C11 C12 H12 . . 119.1 ?
C12 C13 C8 . . 119.5(2) ?
C12 C13 H13 . . 120.3 ?
C8 C13 H13 . . 120.3 ?
C19 C14 C15 . . 117.2(2) ?
C19 C14 C11 . . 121.3(2) ?
C15 C14 C11 . . 121.6(2) ?
C16 C15 C14 . . 121.3(2) ?
C16 C15 H15 . . 119.3 ?
C14 C15 H15 . . 119.3 ?
C15 C16 C17 . . 120.2(2) ?
C15 C16 H16 . . 119.9 ?
C17 C16 H16 . . 119.9 ?
O3 C17 C18 . . 124.2(2) ?
O3 C17 C16 . . 116.1(2) ?
C18 C17 C16 . . 119.6(2) ?
C17 C18 C19 . . 119.6(2) ?
C17 C18 H18 . . 120.2 ?
C19 C18 H18 . . 120.2 ?
C18 C19 C14 . . 122.1(3) ?
C18 C19 H19 . . 119.0 ?
C14 C19 H19 . . 119.0 ?
O3 C20 H20A . . 109.5 ?
O3 C20 H20B . . 109.5 ?
H20A C20 H20B . . 109.5 ?
O3 C20 H20C . . 109.5 ?
H20A C20 H20C . . 109.5 ?
H20B C20 H20C . . 109.5 ?

loop_
_geom_bond_atom_site_label_1
_geom_bond_atom_site_label_2
_geom_bond_site_symmetry_2
_geom_bond_distance
_geom_bond_publ_flag
Br1 C4 . 1.900(2) ?
Cl1 C2 . 1.727(3) ?
O1 C7 . 1.375(3) ?
O1 C1 . 1.399(3) ?
O2 C7 . 1.196(3) ?
O3 C17 . 1.369(3) ?
O3 C20 . 1.431(3) ?
C1 C6 . 1.374(4) ?
C1 C2 . 1.382(4) ?
C2 C3 . 1.385(4) ?
C3 C4 . 1.389(4) ?
C3 H3 . 0.9300 ?
C4 C5 . 1.375(4) ?
C5 C6 . 1.396(4) ?
C5 H5 . 0.9300 ?
C6 H6 . 0.9300 ?
C7 C8 . 1.482(3) ?
C8 C9 . 1.391(4) ?
C8 C13 . 1.393(4) ?
C9 C10 . 1.387(4) ?
C9 H9 . 0.9300 ?
C10 C11 . 1.402(4) ?
C10 H10 . 0.9300 ?
C11 C12 . 1.395(4) ?
C11 C14 . 1.487(3) ?
C12 C13 . 1.388(4) ?
C12 H12 . 0.9300 ?
C13 H13 . 0.9300 ?
C14 C19 . 1.392(4) ?
C14 C15 . 1.408(3) ?
C15 C16 . 1.381(3) ?
C15 H15 . 0.9300 ?
C16 C17 . 1.392(4) ?
C16 H16 . 0.9300 ?
C17 C18 . 1.387(4) ?
C18 C19 . 1.391(3) ?
C18 H18 . 0.9300 ?
C19 H19 . 0.9300 ?
C20 H20A . 0.9600 ?
C20 H20B . 0.9600 ?
C20 H20C . 0.9600 ?

loop_
_geom_hbond_atom_site_label_D
_geom_hbond_atom_site_label_H
_geom_hbond_atom_site_label_A
_geom_hbond_site_symmetry_A
_geom_hbond_distance_DH
_geom_hbond_distance_HA
_geom_hbond_distance_DA
_geom_hbond_angle_DHA
C6 H6 Cg3 2_665 0.93 2.65 3.459(3) 147
C10 H10 Cg3 3_566 0.93 2.85 3.577(3) 136

loop_
_geom_torsion_atom_site_label_1
_geom_torsion_atom_site_label_2
_geom_torsion_atom_site_label_3
_geom_torsion_atom_site_label_4
_geom_torsion_site_symmetry_1
_geom_torsion_site_symmetry_2
_geom_torsion_site_symmetry_3
_geom_torsion_site_symmetry_4
_geom_torsion
_geom_torsion_publ_flag
O1 O1 C1 C6 1 . . . 0.0(6) ?
C7 O1 C1 C6 . . . . -100.4(3) ?
O1 O1 C1 C2 1 . . . 0.0(6) ?
C7 O1 C1 C2 . . . . 84.4(3) ?
C7 O1 C1 O1 . . . 1 0E1(3) ?
C6 C1 C2 C3 . . . . 0.9(4) ?
O1 C1 C2 C3 1 . . . 176.0(2) ?
O1 C1 C2 C3 . . . . 176.0(2) ?
C6 C1 C2 Cl1 . . . . -178.0(2) ?
O1 C1 C2 Cl1 1 . . . -2.8(3) ?
O1 C1 C2 Cl1 . . . . -2.8(3) ?
C1 C2 C3 C4 . . . . -1.1(4) ?
Cl1 C2 C3 C4 . . . . 177.7(2) ?
C2 C3 C4 C5 . . . . 1.2(4) ?
C2 C3 C4 Br1 . . . . -178.8(2) ?
C3 C4 C5 C6 . . . . -1.1(4) ?
Br1 C4 C5 C6 . . . . 178.9(2) ?
C2 C1 C6 C5 . . . . -0.7(4) ?
O1 C1 C6 C5 1 . . . -175.8(2) ?
O1 C1 C6 C5 . . . . -175.8(2) ?
C4 C5 C6 C1 . . . . 0.8(4) ?
O1 O1 C7 O2 1 . . . 0.0(5) ?
C1 O1 C7 O2 . . . . 13.6(4) ?
C1 O1 C7 O1 . . . 1 0E1(7) ?
O1 O1 C7 C8 1 . . . 0.0(4) ?
C1 O1 C7 C8 . . . . -166.6(2) ?
O2 C7 C8 C9 . . . . 9.3(4) ?
O1 C7 C8 C9 1 . . . -170.5(2) ?
O1 C7 C8 C9 . . . . -170.5(2) ?
O2 C7 C8 C13 . . . . -169.1(3) ?
O1 C7 C8 C13 1 . . . 11.1(4) ?
O1 C7 C8 C13 . . . . 11.1(4) ?
C13 C8 C9 C10 . . . . -0.3(4) ?
C7 C8 C9 C10 . . . . -178.8(3) ?
C8 C9 C10 C11 . . . . 1.4(4) ?
C9 C10 C11 C12 . . . . -1.5(4) ?
C9 C10 C11 C14 . . . . 178.0(2) ?
C10 C11 C12 C13 . . . . 0.6(4) ?
C14 C11 C12 C13 . . . . -178.9(2) ?
C11 C12 C13 C8 . . . . 0.4(4) ?
C9 C8 C13 C12 . . . . -0.6(4) ?
C7 C8 C13 C12 . . . . 177.8(2) ?
C12 C11 C14 C19 . . . . -24.4(4) ?
C10 C11 C14 C19 . . . . 156.1(3) ?
C12 C11 C14 C15 . . . . 154.5(3) ?
C10 C11 C14 C15 . . . . -25.0(4) ?
C19 C14 C15 C16 . . . . -0.1(4) ?
C11 C14 C15 C16 . . . . -179.1(3) ?
C14 C15 C16 C17 . . . . -0.2(4) ?
C20 O3 C17 C18 . . . . -1.1(4) ?
C20 O3 C17 C16 . . . . 179.1(2) ?
C15 C16 C17 O3 . . . . -179.7(3) ?
C15 C16 C17 C18 . . . . 0.5(4) ?
O3 C17 C18 C19 . . . . 179.7(3) ?
C16 C17 C18 C19 . . . . -0.5(4) ?
C17 C18 C19 C14 . . . . 0.2(4) ?
C15 C14 C19 C18 . . . . 0.1(4) ?
C11 C14 C19 C18 . . . . 179.1(2) ?
